data_7128860
loop_
_publ_author_name
'Mao, Zhuo-Ya'
'Nie, Xiao-Di'
'Feng, Yi-Man'
'Si, Chang-Mei'
'Wei, Bang-Guo'
'Lin, Guo-Qiang'

_publ_section_title
;
 Cu(OTf)<sub>2</sub> catalyzed Ugi-type reaction of
 <i>N</i>,<i>O</i>-acetals with isocyanides for the synthesis of
 pyrrolidinyl and piperidinyl 2-carboxamides.
;
_journal_issue 73
_journal_name_full 'Chemical communications (Cambridge, England)'
_journal_page_first 9248
_journal_page_last 9251
_journal_paper_doi 10.1039/d1cc03113a
_journal_volume 57
_journal_year 2021
_chemical_formula_sum 'C15 H22 Cl2 N2 O'
_chemical_formula_weight 317.24
_space_group_crystal_system monoclinic
_space_group_IT_number 14
_space_group_name_Hall '-P 2ybc'
_space_group_name_H-M_alt 'P 1 21/c 1'
_atom_sites_solution_hydrogens geom
_audit_creation_method SHELXL-2013
_audit_update_record
;
2021-07-05 deposited with the CCDC.	2021-08-20 downloaded from the CCDC.
;
_cell_angle_alpha 90
_cell_angle_beta 92.299(2)
_cell_angle_gamma 90
_cell_formula_units_Z 4
_cell_length_a 6.0632(3)
_cell_length_b 26.8654(12)
_cell_length_c 10.3001(5)
_cell_measurement_reflns_used 3801
_cell_measurement_temperature 213(2)
_cell_measurement_theta_max 54.953
_cell_measurement_theta_min 4.986
_cell_volume 1676.44(14)
_computing_cell_refinement 'Bruker SAINT'
_computing_data_collection 'Bruker APEX2'
_computing_data_reduction 'Bruker SAINT'
_computing_molecular_graphics 'Bruker SHELXTL'
_computing_publication_material 'Bruker SHELXTL'
_computing_structure_refinement 'SHELXL-2013 (Sheldrick, 2013)'
_computing_structure_solution 'SHELXS-97 (Sheldrick 2008)'
_diffrn_ambient_temperature 213(2)
_diffrn_measured_fraction_theta_full 0.998
_diffrn_measured_fraction_theta_max 0.998
_diffrn_measurement_device_type 'Bruker APEX-II CCD'
_diffrn_measurement_method '\f and \w scans'
_diffrn_radiation_type MoK\a
_diffrn_radiation_wavelength 0.71073
_diffrn_reflns_av_R_equivalents 0.0461
_diffrn_reflns_av_unetI/netI 0.0456
_diffrn_reflns_Laue_measured_fraction_full 0.998
_diffrn_reflns_Laue_measured_fraction_max 0.998
_diffrn_reflns_limit_h_max 7
_diffrn_reflns_limit_h_min -6
_diffrn_reflns_limit_k_max 31
_diffrn_reflns_limit_k_min -33
_diffrn_reflns_limit_l_max 12
_diffrn_reflns_limit_l_min -12
_diffrn_reflns_number 12631
_diffrn_reflns_point_group_measured_fraction_full 0.998
_diffrn_reflns_point_group_measured_fraction_max 0.998
_diffrn_reflns_theta_full 25.242
_diffrn_reflns_theta_max 25.998
_diffrn_reflns_theta_min 3.015
_exptl_absorpt_coefficient_mu 0.385
_exptl_absorpt_correction_T_max 0.7456
_exptl_absorpt_correction_T_min 0.6686
_exptl_absorpt_correction_type multi-scan
_exptl_absorpt_process_details sadabs
_exptl_crystal_colour colorless
_exptl_crystal_density_diffrn 1.257
_exptl_crystal_description prismatic
_exptl_crystal_F_000 672
_exptl_crystal_size_max 0.140
_exptl_crystal_size_mid 0.100
_exptl_crystal_size_min 0.060
_refine_diff_density_max 0.208
_refine_diff_density_min -0.270
_refine_diff_density_rms 0.050
_refine_ls_extinction_method none
_refine_ls_goodness_of_fit_ref 1.075
_refine_ls_hydrogen_treatment constr
_refine_ls_matrix_type full
_refine_ls_number_parameters 184
_refine_ls_number_reflns 3288
_refine_ls_number_restraints 0
_refine_ls_restrained_S_all 1.075
_refine_ls_R_factor_all 0.0703
_refine_ls_R_factor_gt 0.0458
_refine_ls_shift/su_max 0.000
_refine_ls_shift/su_mean 0.000
_refine_ls_structure_factor_coef Fsqd
_refine_ls_weighting_details 'w=1/[\s^2^(Fo^2^)+(0.0291P)^2^+0.9865P] where P=(Fo^2^+2Fc^2^)/3'
_refine_ls_weighting_scheme calc
_refine_ls_wR_factor_gt 0.0894
_refine_ls_wR_factor_ref 0.1028
_reflns_Friedel_coverage 0.000
_reflns_number_gt 2451
_reflns_number_total 3288
_reflns_threshold_expression 'I > 2\s(I)'
_cod_data_source_file d1cc03113a2.cif
_cod_data_source_block mo_d8v21545_0m
_cod_depositor_comments 'Adding full bibliography for 7128859--7128864.cif.'
_cod_original_sg_symbol_H-M 'P 21/c'
_cod_database_code 7128860
_shelx_space_group_comment
; 
The symmetry employed for this shelxl refinement is uniquely defined 
by the following loop, which should always be used as a source of 
symmetry information in preference to the above space-group names. 
They are only intended as comments. 
;
_shelx_estimated_absorpt_t_min 0.948
_shelx_estimated_absorpt_t_max 0.977
_shelxl_version_number 2013-4

loop_
_space_group_symop_operation_xyz
'x, y, z'
'-x, y+1/2, -z+1/2'
'-x, -y, -z'
'x, -y-1/2, z-1/2'

loop_
_atom_site_label
_atom_site_type_symbol
_atom_site_fract_x
_atom_site_fract_y
_atom_site_fract_z
_atom_site_U_iso_or_equiv
_atom_site_adp_type
_atom_site_occupancy
_atom_site_site_symmetry_order
_atom_site_calc_flag
_atom_site_refinement_flags_posn
_atom_site_refinement_flags_adp
_atom_site_refinement_flags_occupancy
_atom_site_disorder_assembly
_atom_site_disorder_group
Cl1 Cl 0.23839(14) 0.52922(3) 0.33490(7) 0.0555(2) Uani 1 1 d . . . . .
O1 O 0.6731(3) 0.18802(7) 0.54546(16) 0.0414(5) Uani 1 1 d . . . . .
N1 N 0.4033(3) 0.16462(7) 0.39687(19) 0.0336(5) Uani 1 1 d . . . . .
H1 H 0.3407 0.1728 0.3224 0.040 Uiso 1 1 calc R U . . .
N2 N 0.8377(3) 0.25702(7) 0.38583(18) 0.0290(5) Uani 1 1 d . . . . .
H2A H 0.8890 0.2479 0.4741 0.035 Uiso 1 1 calc R U . . .
H2B H 0.9366 0.2419 0.3240 0.035 Uiso 1 1 calc R U . . .
C1 C 0.5636(4) 0.19433(9) 0.4432(2) 0.0306(5) Uani 1 1 d . . . . .
C2 C 0.6056(4) 0.23965(9) 0.3597(2) 0.0280(5) Uani 1 1 d . . . . .
H2 H 0.5827 0.2310 0.2667 0.034 Uiso 1 1 calc R U . . .
C3 C 0.4625(4) 0.28495(9) 0.3929(2) 0.0321(6) Uani 1 1 d . . . . .
H3A H 0.3619 0.2765 0.4617 0.039 Uiso 1 1 calc R U . . .
H3B H 0.3751 0.2960 0.3162 0.039 Uiso 1 1 calc R U . . .
C4 C 0.6251(4) 0.32598(9) 0.4390(2) 0.0287(5) Uani 1 1 d . . . . .
H4 H 0.6545 0.3217 0.5336 0.034 Uiso 1 1 calc R U . . .
C5 C 0.8337(4) 0.31196(9) 0.3705(2) 0.0303(5) Uani 1 1 d . . . . .
H5A H 0.8240 0.3216 0.2787 0.036 Uiso 1 1 calc R U . . .
H5B H 0.9645 0.3274 0.4124 0.036 Uiso 1 1 calc R U . . .
C6 C 0.5391(4) 0.37804(9) 0.4162(2) 0.0289(5) Uani 1 1 d . . . . .
C7 C 0.3429(4) 0.39228(9) 0.4708(2) 0.0337(6) Uani 1 1 d . . . . .
H7 H 0.2710 0.3698 0.5248 0.040 Uiso 1 1 calc R U . . .
C8 C 0.2513(4) 0.43851(10) 0.4479(2) 0.0395(6) Uani 1 1 d . . . . .
H8 H 0.1182 0.4475 0.4853 0.047 Uiso 1 1 calc R U . . .
C9 C 0.3580(4) 0.47137(9) 0.3691(2) 0.0373(6) Uani 1 1 d . . . . .
C10 C 0.5561(5) 0.45928(10) 0.3170(2) 0.0399(6) Uani 1 1 d . . . . .
H10 H 0.6301 0.4825 0.2660 0.048 Uiso 1 1 calc R U . . .
C11 C 0.6452(4) 0.41262(9) 0.3402(2) 0.0359(6) Uani 1 1 d . . . . .
H11 H 0.7800 0.4041 0.3040 0.043 Uiso 1 1 calc R U . . .
C12 C 0.3207(4) 0.11888(9) 0.4596(2) 0.0375(6) Uani 1 1 d . . . . .
C13 C 0.2192(5) 0.13188(11) 0.5877(3) 0.0488(7) Uani 1 1 d . . . . .
H13A H 0.3318 0.1457 0.6467 0.073 Uiso 1 1 calc R U . . .
H13B H 0.1586 0.1021 0.6256 0.073 Uiso 1 1 calc R U . . .
H13C H 0.1025 0.1561 0.5725 0.073 Uiso 1 1 calc R U . . .
C14 C 0.1452(6) 0.09728(12) 0.3653(3) 0.0659(10) Uani 1 1 d . . . . .
H14A H 0.0288 0.1216 0.3496 0.099 Uiso 1 1 calc R U . . .
H14B H 0.0836 0.0674 0.4023 0.099 Uiso 1 1 calc R U . . .
H14C H 0.2116 0.0891 0.2838 0.099 Uiso 1 1 calc R U . . .
C15 C 0.5099(5) 0.08190(10) 0.4798(3) 0.0504(8) Uani 1 1 d . . . . .
H15A H 0.5713 0.0741 0.3967 0.076 Uiso 1 1 calc R U . . .
H15B H 0.4550 0.0517 0.5186 0.076 Uiso 1 1 calc R U . . .
H15C H 0.6236 0.0964 0.5370 0.076 Uiso 1 1 calc R U . . .
Cl2 Cl 0.09571(10) 0.21598(3) 0.16251(5) 0.03806(18) Uani 1 1 d . . . . .

loop_
_atom_site_aniso_label
_atom_site_aniso_U_11
_atom_site_aniso_U_22
_atom_site_aniso_U_33
_atom_site_aniso_U_23
_atom_site_aniso_U_13
_atom_site_aniso_U_12
Cl1 0.0693(5) 0.0443(4) 0.0532(4) 0.0077(3) 0.0054(4) 0.0187(4)
O1 0.0429(11) 0.0461(11) 0.0341(10) 0.0064(8) -0.0135(8) -0.0068(9)
N1 0.0381(12) 0.0335(12) 0.0282(11) 0.0026(9) -0.0091(9) -0.0046(9)
N2 0.0261(11) 0.0365(12) 0.0244(10) -0.0022(9) 0.0011(8) 0.0026(9)
C1 0.0294(13) 0.0338(14) 0.0283(12) -0.0024(11) -0.0015(10) 0.0024(11)
C2 0.0253(13) 0.0345(14) 0.0240(11) -0.0006(10) -0.0011(9) -0.0008(10)
C3 0.0255(13) 0.0311(13) 0.0400(14) 0.0060(11) 0.0032(10) 0.0001(10)
C4 0.0297(13) 0.0343(14) 0.0221(11) -0.0007(10) 0.0013(9) 0.0014(10)
C5 0.0261(13) 0.0344(14) 0.0303(12) -0.0010(11) 0.0000(10) -0.0015(10)
C6 0.0303(13) 0.0320(13) 0.0242(11) -0.0024(10) -0.0004(10) -0.0027(10)
C7 0.0324(14) 0.0337(14) 0.0352(13) -0.0024(11) 0.0045(11) -0.0021(11)
C8 0.0390(16) 0.0406(16) 0.0392(15) -0.0067(12) 0.0064(12) 0.0021(12)
C9 0.0453(17) 0.0323(14) 0.0341(14) -0.0025(11) -0.0038(12) 0.0075(12)
C10 0.0495(17) 0.0364(16) 0.0341(14) 0.0027(12) 0.0064(12) -0.0049(13)
C11 0.0338(15) 0.0378(15) 0.0365(14) -0.0013(11) 0.0060(11) -0.0015(11)
C12 0.0438(16) 0.0343(15) 0.0342(14) 0.0008(11) -0.0032(11) -0.0068(12)
C13 0.0456(18) 0.0528(19) 0.0486(17) 0.0034(14) 0.0082(13) 0.0040(14)
C14 0.080(2) 0.057(2) 0.058(2) 0.0059(16) -0.0198(17) -0.0351(18)
C15 0.066(2) 0.0366(16) 0.0493(17) 0.0027(13) 0.0112(15) 0.0085(14)
Cl2 0.0356(4) 0.0542(4) 0.0241(3) -0.0034(3) -0.0014(2) 0.0107(3)

loop_
_atom_type_symbol
_atom_type_description
_atom_type_scat_dispersion_real
_atom_type_scat_dispersion_imag
_atom_type_scat_source
C C 0.0033 0.0016 'International Tables Vol C Tables 4.2.6.8 and 6.1.1.4'
H H 0.0000 0.0000 'International Tables Vol C Tables 4.2.6.8 and 6.1.1.4'
Cl Cl 0.1484 0.1585 'International Tables Vol C Tables 4.2.6.8 and 6.1.1.4'
N N 0.0061 0.0033 'International Tables Vol C Tables 4.2.6.8 and 6.1.1.4'
O O 0.0106 0.0060 'International Tables Vol C Tables 4.2.6.8 and 6.1.1.4'

loop_
_geom_angle_atom_site_label_1
_geom_angle_atom_site_label_2
_geom_angle_atom_site_label_3
_geom_angle
_geom_angle_site_symmetry_1
_geom_angle_site_symmetry_3
_geom_angle_publ_flag
C1 N1 C12 126.4(2) . . ?
C1 N1 H1 116.8 . . ?
C12 N1 H1 116.8 . . ?
C5 N2 C2 106.23(17) . . ?
C5 N2 H2A 110.5 . . ?
C2 N2 H2A 110.5 . . ?
C5 N2 H2B 110.5 . . ?
C2 N2 H2B 110.5 . . ?
H2A N2 H2B 108.7 . . ?
O1 C1 N1 125.7(2) . . ?
O1 C1 C2 119.8(2) . . ?
N1 C1 C2 114.5(2) . . ?
N2 C2 C1 109.03(18) . . ?
N2 C2 C3 104.33(18) . . ?
C1 C2 C3 113.52(19) . . ?
N2 C2 H2 109.9 . . ?
C1 C2 H2 109.9 . . ?
C3 C2 H2 109.9 . . ?
C2 C3 C4 105.93(18) . . ?
C2 C3 H3A 110.6 . . ?
C4 C3 H3A 110.6 . . ?
C2 C3 H3B 110.6 . . ?
C4 C3 H3B 110.6 . . ?
H3A C3 H3B 108.7 . . ?
C6 C4 C5 116.5(2) . . ?
C6 C4 C3 113.73(19) . . ?
C5 C4 C3 102.33(18) . . ?
C6 C4 H4 107.9 . . ?
C5 C4 H4 107.9 . . ?
C3 C4 H4 107.9 . . ?
N2 C5 C4 101.97(18) . . ?
N2 C5 H5A 111.4 . . ?
C4 C5 H5A 111.4 . . ?
N2 C5 H5B 111.4 . . ?
C4 C5 H5B 111.4 . . ?
H5A C5 H5B 109.2 . . ?
C7 C6 C11 117.9(2) . . ?
C7 C6 C4 119.2(2) . . ?
C11 C6 C4 122.9(2) . . ?
C8 C7 C6 121.6(2) . . ?
C8 C7 H7 119.2 . . ?
C6 C7 H7 119.2 . . ?
C7 C8 C9 118.9(2) . . ?
C7 C8 H8 120.6 . . ?
C9 C8 H8 120.6 . . ?
C10 C9 C8 121.1(2) . . ?
C10 C9 Cl1 119.6(2) . . ?
C8 C9 Cl1 119.2(2) . . ?
C9 C10 C11 119.2(2) . . ?
C9 C10 H10 120.4 . . ?
C11 C10 H10 120.4 . . ?
C10 C11 C6 121.2(2) . . ?
C10 C11 H11 119.4 . . ?
C6 C11 H11 119.4 . . ?
N1 C12 C13 110.1(2) . . ?
N1 C12 C15 109.5(2) . . ?
C13 C12 C15 111.1(2) . . ?
N1 C12 C14 106.0(2) . . ?
C13 C12 C14 110.1(2) . . ?
C15 C12 C14 109.9(2) . . ?
C12 C13 H13A 109.5 . . ?
C12 C13 H13B 109.5 . . ?
H13A C13 H13B 109.5 . . ?
C12 C13 H13C 109.5 . . ?
H13A C13 H13C 109.5 . . ?
H13B C13 H13C 109.5 . . ?
C12 C14 H14A 109.5 . . ?
C12 C14 H14B 109.5 . . ?
H14A C14 H14B 109.5 . . ?
C12 C14 H14C 109.5 . . ?
H14A C14 H14C 109.5 . . ?
H14B C14 H14C 109.5 . . ?
C12 C15 H15A 109.5 . . ?
C12 C15 H15B 109.5 . . ?
H15A C15 H15B 109.5 . . ?
C12 C15 H15C 109.5 . . ?
H15A C15 H15C 109.5 . . ?
H15B C15 H15C 109.5 . . ?

loop_
_geom_bond_atom_site_label_1
_geom_bond_atom_site_label_2
_geom_bond_distance
_geom_bond_site_symmetry_2
_geom_bond_publ_flag
Cl1 C9 1.745(3) . ?
O1 C1 1.234(3) . ?
N1 C1 1.332(3) . ?
N1 C12 1.485(3) . ?
N1 H1 0.8700 . ?
N2 C5 1.484(3) . ?
N2 C2 1.497(3) . ?
N2 H2A 0.9800 . ?
N2 H2B 0.9800 . ?
C1 C2 1.518(3) . ?
C2 C3 1.541(3) . ?
C2 H2 0.9900 . ?
C3 C4 1.541(3) . ?
C3 H3A 0.9800 . ?
C3 H3B 0.9800 . ?
C4 C6 1.508(3) . ?
C4 C5 1.520(3) . ?
C4 H4 0.9900 . ?
C5 H5A 0.9800 . ?
C5 H5B 0.9800 . ?
C6 C7 1.390(3) . ?
C6 C11 1.389(3) . ?
C7 C8 1.377(3) . ?
C7 H7 0.9400 . ?
C8 C9 1.378(4) . ?
C8 H8 0.9400 . ?
C9 C10 1.374(4) . ?
C10 C11 1.382(4) . ?
C10 H10 0.9400 . ?
C11 H11 0.9400 . ?
C12 C13 1.518(4) . ?
C12 C15 1.525(4) . ?
C12 C14 1.527(4) . ?
C13 H13A 0.9700 . ?
C13 H13B 0.9700 . ?
C13 H13C 0.9700 . ?
C14 H14A 0.9700 . ?
C14 H14B 0.9700 . ?
C14 H14C 0.9700 . ?
C15 H15A 0.9700 . ?
C15 H15B 0.9700 . ?
C15 H15C 0.9700 . ?

loop_
_geom_hbond_atom_site_label_D
_geom_hbond_atom_site_label_H
_geom_hbond_atom_site_label_A
_geom_hbond_distance_DH
_geom_hbond_distance_HA
_geom_hbond_distance_DA
_geom_hbond_angle_DHA
_geom_hbond_site_symmetry_A
C15 H15C O1 0.97 2.48 3.084(3) 120.1 .
C15 H15A Cl1 0.97 2.95 3.904(3) 168.1 2_645
C13 H13A O1 0.97 2.61 3.183(3) 117.7 .
C8 H8 Cl1 0.94 2.97 3.886(3) 165.6 3_566
C5 H5B Cl2 0.98 2.91 3.428(2) 114.1 4_666
C5 H5A O1 0.98 2.55 3.449(3) 152.7 4_565
C3 H3A Cl2 0.98 2.68 3.627(2) 162.2 4_566
N2 H2B Cl2 0.98 2.08 3.040(2) 167.3 1_655
N2 H2A Cl2 0.98 2.47 3.2768(19) 139.8 4_666
N1 H1 Cl2 0.87 2.46 3.294(2) 159.8 .

loop_
_geom_torsion_atom_site_label_1
_geom_torsion_atom_site_label_2
_geom_torsion_atom_site_label_3
_geom_torsion_atom_site_label_4
_geom_torsion
_geom_torsion_site_symmetry_1
_geom_torsion_site_symmetry_2
_geom_torsion_site_symmetry_3
_geom_torsion_site_symmetry_4
_geom_torsion_publ_flag
C12 N1 C1 O1 1.5(4) . . . . ?
C12 N1 C1 C2 -177.6(2) . . . . ?
C5 N2 C2 C1 -147.34(18) . . . . ?
C5 N2 C2 C3 -25.8(2) . . . . ?
O1 C1 C2 N2 25.2(3) . . . . ?
N1 C1 C2 N2 -155.7(2) . . . . ?
O1 C1 C2 C3 -90.7(3) . . . . ?
N1 C1 C2 C3 88.5(3) . . . . ?
N2 C2 C3 C4 -0.9(2) . . . . ?
C1 C2 C3 C4 117.7(2) . . . . ?
C2 C3 C4 C6 152.64(19) . . . . ?
C2 C3 C4 C5 26.1(2) . . . . ?
C2 N2 C5 C4 42.6(2) . . . . ?
C6 C4 C5 N2 -166.27(18) . . . . ?
C3 C4 C5 N2 -41.6(2) . . . . ?
C5 C4 C6 C7 176.8(2) . . . . ?
C3 C4 C6 C7 58.1(3) . . . . ?
C5 C4 C6 C11 -1.9(3) . . . . ?
C3 C4 C6 C11 -120.6(2) . . . . ?
C11 C6 C7 C8 2.0(4) . . . . ?
C4 C6 C7 C8 -176.7(2) . . . . ?
C6 C7 C8 C9 -0.2(4) . . . . ?
C7 C8 C9 C10 -2.0(4) . . . . ?
C7 C8 C9 Cl1 177.81(19) . . . . ?
C8 C9 C10 C11 2.4(4) . . . . ?
Cl1 C9 C10 C11 -177.40(19) . . . . ?
C9 C10 C11 C6 -0.6(4) . . . . ?
C7 C6 C11 C10 -1.6(4) . . . . ?
C4 C6 C11 C10 177.1(2) . . . . ?
C1 N1 C12 C13 63.4(3) . . . . ?
C1 N1 C12 C15 -59.0(3) . . . . ?
C1 N1 C12 C14 -177.5(3) . . . . ?
